data_4108372
loop_
_publ_author_name
'Stanislav Groysman'
'Jun-Jieh Wang'
'Ranitendranath Tagore'
'Sonny C. Lee'
'Richard H. Holm'

_publ_contact_author_address
;
      Department of Chemistry and Chemical Biology
      Harvard University
      12 Oxford Street
      Cambridge, MA 02138
      USA
;
_publ_contact_author_email holm@chemistry.harvard.edu
_publ_contact_author_fax '617 496-9289'
_publ_contact_author_name 'Richard H. Holm'
_publ_contact_author_phone '617 495-0853'
_publ_section_title
;
 A Biomimetic Approach to Oxidized Sites in the Xanthine Oxidoreductase
 Family: Synthesis and Stereochemistry of Tungsten(VI) Analogue Complexes
;
_journal_name_full 'Journal of the American Chemical Society'
_journal_page_first 12794
_journal_page_last 12807
_journal_paper_doi 10.1021/ja804000k
_journal_volume 130
_journal_year 2008
_chemical_formula_moiety '(C8 H20 N 1+), (C24 H19 O S4 Si W 1-)'
_chemical_formula_sum 'C32 H39 N O S4 Si W'
_chemical_formula_weight 793.82
_chemical_name_systematic
; 
 ? 
;
_space_group_IT_number 2
_symmetry_cell_setting triclinic
_symmetry_Int_Tables_number 2
_symmetry_space_group_name_Hall '-P 1'
_symmetry_space_group_name_H-M 'P -1'
_atom_sites_solution_hydrogens geom
_atom_sites_solution_primary direct
_atom_sites_solution_secondary difmap
_audit_creation_method SHELXL-97
_cell_angle_alpha 79.190(2)
_cell_angle_beta 88.356(2)
_cell_angle_gamma 64.1320(10)
_cell_formula_units_Z 2
_cell_length_a 9.2753(9)
_cell_length_b 9.9505(10)
_cell_length_c 20.736(2)
_cell_measurement_temperature 193(2)
_cell_volume 1688.4(3)
_computing_cell_refinement 'SMART (Bruker, 2001)'
_computing_data_collection 'SMART (Bruker, 2001)'
_computing_data_reduction 'SAINT (Bruker, 2003)'
_computing_molecular_graphics 'SHELXTL (Bruker, 2000)'
_computing_publication_material 'SHELXTL (Bruker, 2000)'
_computing_structure_refinement 'SHELXL-97 (Sheldrick, 1997)'
_computing_structure_solution 'SHELXS-97 (Sheldrick, 1990)'
_diffrn_ambient_temperature 193(2)
_diffrn_measured_fraction_theta_full 0.978
_diffrn_measured_fraction_theta_max 0.978
_diffrn_measurement_device_type 'Bruker Smart APEX CCD'
_diffrn_measurement_method '\w scans, 0.3\% rotations'
_diffrn_radiation_monochromator graphite
_diffrn_radiation_source 'normal-focus sealed tube'
_diffrn_radiation_type MoK\a
_diffrn_radiation_wavelength 0.71073
_diffrn_reflns_av_R_equivalents 0.0610
_diffrn_reflns_av_sigmaI/netI 0.0674
_diffrn_reflns_limit_h_max 12
_diffrn_reflns_limit_h_min -12
_diffrn_reflns_limit_k_max 11
_diffrn_reflns_limit_k_min -13
_diffrn_reflns_limit_l_max 27
_diffrn_reflns_limit_l_min -27
_diffrn_reflns_number 12775
_diffrn_reflns_theta_full 28.71
_diffrn_reflns_theta_max 28.71
_diffrn_reflns_theta_min 1.00
_diffrn_standards_decay_% 0
_exptl_absorpt_coefficient_mu 3.729
_exptl_absorpt_correction_T_max 0.6047
_exptl_absorpt_correction_T_min 0.4008
_exptl_absorpt_correction_type multi-scan
_exptl_absorpt_process_details 'SADABS (Sheldrick, 2002)'
_exptl_crystal_colour red-brown
_exptl_crystal_density_diffrn 1.561
_exptl_crystal_description block
_exptl_crystal_F_000 796
_exptl_crystal_size_max 0.30
_exptl_crystal_size_mid 0.15
_exptl_crystal_size_min 0.15
_refine_diff_density_max 3.711
_refine_diff_density_min -1.751
_refine_diff_density_rms 0.196
_refine_ls_extinction_method none
_refine_ls_goodness_of_fit_ref 0.951
_refine_ls_hydrogen_treatment constr
_refine_ls_matrix_type full
_refine_ls_number_parameters 365
_refine_ls_number_reflns 8550
_refine_ls_number_restraints 0
_refine_ls_restrained_S_all 0.951
_refine_ls_R_factor_all 0.0480
_refine_ls_R_factor_gt 0.0408
_refine_ls_shift/su_max 0.055
_refine_ls_shift/su_mean 0.004
_refine_ls_structure_factor_coef Fsqd
_refine_ls_weighting_details 'calc w=1/[\s^2^(Fo^2^)+(0.0627P)^2^+0.0000P] where P=(Fo^2^+2Fc^2^)/3'
_refine_ls_weighting_scheme calc
_refine_ls_wR_factor_gt 0.0987
_refine_ls_wR_factor_ref 0.1056
_reflns_number_gt 7339
_reflns_number_total 8550
_reflns_threshold_expression I>2\s(I)
_cod_data_source_file ja804000k_si_001_8.cif
_cod_data_source_block 17
_cod_database_code 4108372

loop_
_symmetry_equiv_pos_as_xyz
'x, y, z'
'-x, -y, -z'

loop_
_atom_site_label
_atom_site_type_symbol
_atom_site_fract_x
_atom_site_fract_y
_atom_site_fract_z
_atom_site_U_iso_or_equiv
_atom_site_adp_type
_atom_site_occupancy
_atom_site_symmetry_multiplicity
_atom_site_calc_flag
_atom_site_refinement_flags
W1 W 0.76133(2) 0.994574(19) 0.679033(9) 0.02421(7) Uani 1 1 d .
S3 S 0.51635(15) 1.13192(16) 0.64317(8) 0.0401(3) Uani 1 1 d .
S4 S 0.83571(16) 0.77035(14) 0.65533(7) 0.0379(3) Uani 1 1 d .
S1 S 0.86535(15) 1.15743(14) 0.71564(6) 0.0303(2) Uani 1 1 d .
S2 S 0.90899(15) 1.03264(14) 0.58525(6) 0.0306(2) Uani 1 1 d .
C1 C 0.9544(5) 1.2265(5) 0.6503(2) 0.0271(9) Uani 1 1 d .
C2 C 0.9723(5) 1.1713(5) 0.5920(2) 0.0277(9) Uani 1 1 d .
C3 C 1.0485(6) 1.2219(6) 0.5400(3) 0.0360(11) Uani 1 1 d .
H3 H 1.0623 1.1833 0.5006 0.043 Uiso 1 1 calc R
C4 C 1.1029(6) 1.3272(6) 0.5464(3) 0.0425(13) Uani 1 1 d .
H4 H 1.1557 1.3602 0.5115 0.051 Uiso 1 1 calc R
C5 C 1.0809(6) 1.3856(6) 0.6035(3) 0.0410(12) Uani 1 1 d .
H5 H 1.1157 1.4609 0.6068 0.049 Uiso 1 1 calc R
C6 C 1.0094(6) 1.3355(6) 0.6555(3) 0.0354(11) Uani 1 1 d .
H6 H 0.9972 1.3745 0.6948 0.043 Uiso 1 1 calc R
O1 O 0.7556(4) 0.9472(4) 0.77191(16) 0.0329(7) Uani 1 1 d .
Si1 Si 0.72527(15) 0.88842(14) 0.84752(6) 0.0271(3) Uani 1 1 d .
C7 C 0.9068(6) 0.8413(6) 0.9005(2) 0.0306(10) Uani 1 1 d .
C8 C 0.9740(7) 0.7097(6) 0.9489(3) 0.0402(12) Uani 1 1 d .
H8 H 0.9261 0.6415 0.9554 0.048 Uiso 1 1 calc R
C9 C 1.1101(7) 0.6758(7) 0.9880(3) 0.0488(14) Uani 1 1 d .
H9 H 1.1558 0.5840 1.0198 0.059 Uiso 1 1 calc R
C10 C 1.1774(7) 0.7754(7) 0.9802(3) 0.0453(13) Uani 1 1 d .
H10 H 1.2683 0.7538 1.0076 0.054 Uiso 1 1 calc R
C11 C 1.1141(8) 0.9067(8) 0.9329(3) 0.0507(15) Uani 1 1 d .
H11 H 1.1626 0.9745 0.9270 0.061 Uiso 1 1 calc R
C12 C 0.9791(7) 0.9395(7) 0.8940(3) 0.0434(13) Uani 1 1 d .
H12 H 0.9349 1.0313 0.8621 0.052 Uiso 1 1 calc R
C13 C 0.5422(6) 1.0460(5) 0.8706(2) 0.0305(10) Uani 1 1 d .
C14 C 0.5362(7) 1.1054(7) 0.9274(3) 0.0445(13) Uani 1 1 d .
H14 H 0.6282 1.0627 0.9571 0.053 Uiso 1 1 calc R
C15 C 0.3976(9) 1.2257(8) 0.9409(4) 0.0630(19) Uani 1 1 d .
H15 H 0.3966 1.2660 0.9791 0.076 Uiso 1 1 calc R
C16 C 0.2637(8) 1.2861(7) 0.9003(4) 0.0619(19) Uani 1 1 d .
H16 H 0.1691 1.3671 0.9107 0.074 Uiso 1 1 calc R
C17 C 0.2636(8) 1.2309(8) 0.8438(3) 0.0600(19) Uani 1 1 d .
H17 H 0.1694 1.2736 0.8154 0.072 Uiso 1 1 calc R
C18 C 0.4024(7) 1.1126(7) 0.8290(3) 0.0456(13) Uani 1 1 d .
H18 H 0.4027 1.0761 0.7898 0.055 Uiso 1 1 calc R
C19 C 0.6910(6) 0.7140(5) 0.8510(2) 0.0295(10) Uani 1 1 d .
C20 C 0.8035(6) 0.5902(6) 0.8259(3) 0.0357(11) Uani 1 1 d .
H20 H 0.8965 0.5951 0.8075 0.043 Uiso 1 1 calc R
C21 C 0.7808(7) 0.4598(6) 0.8276(3) 0.0403(12) Uani 1 1 d .
H21 H 0.8582 0.3766 0.8105 0.048 Uiso 1 1 calc R
C22 C 0.6451(7) 0.4521(6) 0.8542(3) 0.0407(13) Uani 1 1 d .
H22 H 0.6288 0.3641 0.8546 0.049 Uiso 1 1 calc R
C23 C 0.5346(7) 0.5706(7) 0.8797(3) 0.0432(13) Uani 1 1 d .
H23 H 0.4432 0.5635 0.8988 0.052 Uiso 1 1 calc R
C24 C 0.5555(6) 0.7021(6) 0.8778(3) 0.0364(11) Uani 1 1 d .
H24 H 0.4770 0.7845 0.8950 0.044 Uiso 1 1 calc R
N1 N 0.4195(5) 0.6784(5) 0.6400(2) 0.0317(9) Uani 1 1 d .
C41 C 0.3419(6) 0.7971(6) 0.5779(3) 0.0381(12) Uani 1 1 d .
H41A H 0.3211 0.7466 0.5448 0.046 Uiso 1 1 calc R
H41B H 0.2368 0.8739 0.5883 0.046 Uiso 1 1 calc R
C42 C 0.4399(8) 0.8794(7) 0.5471(3) 0.0485(14) Uani 1 1 d .
H42A H 0.4576 0.9337 0.5786 0.073 Uiso 1 1 calc R
H42B H 0.3814 0.9525 0.5073 0.073 Uiso 1 1 calc R
H42C H 0.5436 0.8051 0.5357 0.073 Uiso 1 1 calc R
C43 C 0.5887(6) 0.5662(6) 0.6289(3) 0.0415(13) Uani 1 1 d .
H43A H 0.6578 0.6197 0.6242 0.050 Uiso 1 1 calc R
H43B H 0.6301 0.4844 0.6685 0.050 Uiso 1 1 calc R
C44 C 0.6045(9) 0.4933(7) 0.5695(3) 0.0578(18) Uani 1 1 d .
H44A H 0.5476 0.4292 0.5759 0.087 Uiso 1 1 calc R
H44B H 0.7183 0.4305 0.5640 0.087 Uiso 1 1 calc R
H44C H 0.5580 0.5729 0.5301 0.087 Uiso 1 1 calc R
C45 C 0.3118(8) 0.5987(8) 0.6565(3) 0.0536(16) Uani 1 1 d .
H45A H 0.2004 0.6769 0.6579 0.064 Uiso 1 1 calc R
H45B H 0.3133 0.5454 0.6205 0.064 Uiso 1 1 calc R
C46 C 0.3571(10) 0.4839(9) 0.7212(4) 0.071(2) Uani 1 1 d .
H46A H 0.4682 0.4069 0.7211 0.106 Uiso 1 1 calc R
H46B H 0.2853 0.4343 0.7264 0.106 Uiso 1 1 calc R
H46C H 0.3469 0.5366 0.7578 0.106 Uiso 1 1 calc R
C47 C 0.4350(6) 0.7514(6) 0.6965(3) 0.0369(11) Uani 1 1 d .
H47A H 0.4929 0.6695 0.7347 0.044 Uiso 1 1 calc R
H47B H 0.5013 0.8062 0.6828 0.044 Uiso 1 1 calc R
C48 C 0.2797(8) 0.8598(8) 0.7179(4) 0.0631(19) Uani 1 1 d .
H48A H 0.2269 0.9478 0.6821 0.095 Uiso 1 1 calc R
H48B H 0.2999 0.8940 0.7566 0.095 Uiso 1 1 calc R
H48C H 0.2102 0.8087 0.7291 0.095 Uiso 1 1 calc R

loop_
_atom_site_aniso_label
_atom_site_aniso_U_11
_atom_site_aniso_U_22
_atom_site_aniso_U_33
_atom_site_aniso_U_23
_atom_site_aniso_U_13
_atom_site_aniso_U_12
W1 0.02172(10) 0.02088(9) 0.03071(11) -0.00884(7) 0.00252(7) -0.00853(7)
S3 0.0242(6) 0.0378(7) 0.0541(8) -0.0152(6) -0.0042(6) -0.0069(5)
S4 0.0349(6) 0.0276(6) 0.0586(8) -0.0195(6) 0.0108(6) -0.0167(5)
S1 0.0369(6) 0.0292(6) 0.0305(6) -0.0113(5) 0.0036(5) -0.0176(5)
S2 0.0334(6) 0.0330(6) 0.0326(6) -0.0154(5) 0.0084(5) -0.0178(5)
C1 0.024(2) 0.023(2) 0.033(2) -0.0044(18) 0.0011(18) -0.0095(18)
C2 0.025(2) 0.021(2) 0.035(3) -0.0057(18) -0.0001(19) -0.0081(18)
C3 0.034(3) 0.032(3) 0.040(3) -0.010(2) 0.009(2) -0.012(2)
C4 0.032(3) 0.032(3) 0.060(4) -0.002(2) 0.012(2) -0.015(2)
C5 0.035(3) 0.031(3) 0.061(4) -0.006(2) 0.001(3) -0.020(2)
C6 0.037(3) 0.031(2) 0.043(3) -0.009(2) -0.002(2) -0.019(2)
O1 0.0362(19) 0.0337(18) 0.0309(18) -0.0057(14) 0.0056(15) -0.0177(16)
Si1 0.0258(6) 0.0243(6) 0.0308(7) -0.0062(5) 0.0027(5) -0.0105(5)
C7 0.027(2) 0.031(2) 0.035(3) -0.008(2) 0.0023(19) -0.012(2)
C8 0.039(3) 0.037(3) 0.046(3) -0.001(2) -0.002(2) -0.020(2)
C9 0.045(3) 0.043(3) 0.053(4) 0.001(3) -0.013(3) -0.019(3)
C10 0.037(3) 0.054(3) 0.044(3) -0.006(3) -0.007(2) -0.020(3)
C11 0.049(3) 0.056(4) 0.056(4) -0.001(3) -0.010(3) -0.035(3)
C12 0.047(3) 0.039(3) 0.045(3) 0.003(2) -0.008(3) -0.024(3)
C13 0.030(2) 0.026(2) 0.035(3) -0.0038(19) 0.0063(19) -0.0125(19)
C14 0.045(3) 0.040(3) 0.047(3) -0.015(3) 0.008(3) -0.015(3)
C15 0.074(5) 0.053(4) 0.054(4) -0.028(3) 0.015(4) -0.014(4)
C16 0.045(4) 0.043(3) 0.065(4) -0.006(3) 0.021(3) 0.008(3)
C17 0.034(3) 0.060(4) 0.053(4) 0.007(3) 0.004(3) 0.002(3)
C18 0.039(3) 0.047(3) 0.043(3) -0.012(3) 0.005(2) -0.010(3)
C19 0.030(2) 0.029(2) 0.029(2) -0.0073(19) 0.0022(19) -0.013(2)
C20 0.034(3) 0.029(2) 0.040(3) -0.005(2) 0.001(2) -0.011(2)
C21 0.048(3) 0.026(2) 0.043(3) -0.009(2) 0.000(2) -0.012(2)
C22 0.054(3) 0.030(3) 0.041(3) -0.001(2) -0.009(3) -0.024(3)
C23 0.043(3) 0.049(3) 0.045(3) -0.004(3) 0.000(2) -0.029(3)
C24 0.034(3) 0.035(3) 0.042(3) -0.009(2) 0.007(2) -0.017(2)
N1 0.028(2) 0.028(2) 0.039(2) -0.0007(17) -0.0091(17) -0.0133(17)
C41 0.031(3) 0.032(3) 0.043(3) -0.002(2) -0.009(2) -0.008(2)
C42 0.062(4) 0.041(3) 0.043(3) -0.004(3) -0.003(3) -0.025(3)
C43 0.035(3) 0.030(3) 0.050(3) -0.008(2) -0.013(2) -0.004(2)
C44 0.065(4) 0.035(3) 0.058(4) -0.014(3) -0.017(3) -0.005(3)
C45 0.056(4) 0.072(4) 0.053(4) -0.003(3) -0.007(3) -0.049(4)
C46 0.093(6) 0.070(5) 0.067(5) 0.005(4) -0.006(4) -0.059(5)
C47 0.035(3) 0.033(3) 0.040(3) -0.007(2) -0.009(2) -0.012(2)
C48 0.050(4) 0.054(4) 0.060(4) -0.022(3) -0.005(3) 0.005(3)

loop_
_atom_type_symbol
_atom_type_description
_atom_type_scat_dispersion_real
_atom_type_scat_dispersion_imag
_atom_type_scat_source
C C 0.0033 0.0016 'International Tables Vol C Tables 4.2.6.8 and 6.1.1.4'
H H 0.0000 0.0000 'International Tables Vol C Tables 4.2.6.8 and 6.1.1.4'
N N 0.0061 0.0033 'International Tables Vol C Tables 4.2.6.8 and 6.1.1.4'
O O 0.0106 0.0060 'International Tables Vol C Tables 4.2.6.8 and 6.1.1.4'
Si Si 0.0817 0.0704 'International Tables Vol C Tables 4.2.6.8 and 6.1.1.4'
S S 0.1246 0.1234 'International Tables Vol C Tables 4.2.6.8 and 6.1.1.4'
W W -0.8490 6.8722 'International Tables Vol C Tables 4.2.6.8 and 6.1.1.4'

loop_
_geom_angle_atom_site_label_1
_geom_angle_atom_site_label_2
_geom_angle_atom_site_label_3
_geom_angle
O1 W1 S3 105.46(11)
O1 W1 S4 100.37(11)
S3 W1 S4 107.79(5)
O1 W1 S2 148.27(11)
S3 W1 S2 102.97(5)
S4 W1 S2 83.91(5)
O1 W1 S1 77.84(11)
S3 W1 S1 108.61(5)
S4 W1 S1 142.62(5)
S2 W1 S1 80.01(4)
C1 S1 W1 109.33(16)
C2 S2 W1 110.17(17)
C2 C1 C6 119.2(5)
C2 C1 S1 119.4(3)
C6 C1 S1 121.4(4)
C1 C2 C3 119.9(4)
C1 C2 S2 119.9(4)
C3 C2 S2 120.1(4)
C4 C3 C2 119.9(5)
C5 C4 C3 120.3(5)
C4 C5 C6 120.8(5)
C5 C6 C1 119.8(5)
Si1 O1 W1 166.9(2)
O1 Si1 C7 108.4(2)
O1 Si1 C13 106.8(2)
C7 Si1 C13 112.2(2)
O1 Si1 C19 108.6(2)
C7 Si1 C19 110.3(2)
C13 Si1 C19 110.3(2)
C8 C7 C12 117.0(5)
C8 C7 Si1 122.2(4)
C12 C7 Si1 120.8(4)
C7 C8 C9 121.6(5)
C10 C9 C8 119.7(5)
C11 C10 C9 120.3(5)
C10 C11 C12 119.7(5)
C11 C12 C7 121.7(5)
C14 C13 C18 117.1(5)
C14 C13 Si1 123.7(4)
C18 C13 Si1 119.3(4)
C15 C14 C13 120.9(6)
C16 C15 C14 120.7(6)
C15 C16 C17 120.5(6)
C16 C17 C18 119.4(6)
C17 C18 C13 121.4(6)
C20 C19 C24 117.8(5)
C20 C19 Si1 119.7(4)
C24 C19 Si1 122.5(4)
C19 C20 C21 120.9(5)
C22 C21 C20 119.9(5)
C23 C22 C21 120.3(5)
C22 C23 C24 120.3(5)
C23 C24 C19 120.8(5)
C43 N1 C45 111.1(4)
C43 N1 C41 110.9(4)
C45 N1 C41 105.7(4)
C43 N1 C47 106.3(4)
C45 N1 C47 111.3(4)
C41 N1 C47 111.5(4)
C42 C41 N1 115.2(4)
C44 C43 N1 115.5(5)
C46 C45 N1 115.3(5)
C48 C47 N1 114.8(5)

loop_
_geom_bond_atom_site_label_1
_geom_bond_atom_site_label_2
_geom_bond_distance
W1 O1 1.900(3)
W1 S3 2.1424(13)
W1 S4 2.1782(12)
W1 S2 2.4134(12)
W1 S1 2.4497(11)
S1 C1 1.752(5)
S2 C2 1.747(5)
C1 C2 1.395(7)
C1 C6 1.407(6)
C2 C3 1.407(7)
C3 C4 1.373(7)
C4 C5 1.388(8)
C5 C6 1.378(8)
O1 Si1 1.629(4)
Si1 C7 1.867(5)
Si1 C13 1.866(5)
Si1 C19 1.885(5)
C7 C8 1.392(7)
C7 C12 1.393(7)
C8 C9 1.396(8)
C9 C10 1.368(8)
C10 C11 1.377(8)
C11 C12 1.389(8)
C13 C14 1.403(8)
C13 C18 1.403(8)
C14 C15 1.388(8)
C15 C16 1.353(10)
C16 C17 1.386(10)
C17 C18 1.388(8)
C19 C20 1.401(7)
C19 C24 1.403(7)
C20 C21 1.396(7)
C21 C22 1.387(8)
C22 C23 1.368(8)
C23 C24 1.398(7)
N1 C43 1.520(7)
N1 C45 1.521(7)
N1 C41 1.521(6)
N1 C47 1.529(6)
C41 C42 1.524(8)
C43 C44 1.515(8)
C45 C46 1.523(9)
C47 C48 1.491(8)

loop_
_geom_torsion_atom_site_label_1
_geom_torsion_atom_site_label_2
_geom_torsion_atom_site_label_3
_geom_torsion_atom_site_label_4
_geom_torsion
O1 W1 S1 C1 166.0(2)
S3 W1 S1 C1 -91.61(17)
S4 W1 S1 C1 74.75(18)
S2 W1 S1 C1 8.83(17)
O1 W1 S2 C2 -55.5(3)
S3 W1 S2 C2 97.71(17)
S4 W1 S2 C2 -155.39(17)
S1 W1 S2 C2 -9.26(17)
W1 S1 C1 C2 -7.2(4)
W1 S1 C1 C6 173.4(4)
C6 C1 C2 C3 1.6(7)
S1 C1 C2 C3 -177.8(4)
C6 C1 C2 S2 178.5(4)
S1 C1 C2 S2 -1.0(5)
W1 S2 C2 C1 8.8(4)
W1 S2 C2 C3 -174.4(3)
C1 C2 C3 C4 -1.0(7)
S2 C2 C3 C4 -177.9(4)
C2 C3 C4 C5 -0.9(8)
C3 C4 C5 C6 2.2(8)
C4 C5 C6 C1 -1.5(8)
C2 C1 C6 C5 -0.4(7)
S1 C1 C6 C5 179.0(4)
S3 W1 O1 Si1 60.3(10)
S4 W1 O1 Si1 -51.6(10)
S2 W1 O1 Si1 -146.8(9)
S1 W1 O1 Si1 166.5(10)
W1 O1 Si1 C7 147.7(10)
W1 O1 Si1 C13 -91.2(10)
W1 O1 Si1 C19 27.8(11)
O1 Si1 C7 C8 -135.9(4)
C13 Si1 C7 C8 106.3(5)
C19 Si1 C7 C8 -17.1(5)
O1 Si1 C7 C12 45.5(5)
C13 Si1 C7 C12 -72.3(5)
C19 Si1 C7 C12 164.3(4)
C12 C7 C8 C9 -1.6(9)
Si1 C7 C8 C9 179.8(5)
C7 C8 C9 C10 1.8(10)
C8 C9 C10 C11 -1.7(10)
C9 C10 C11 C12 1.4(10)
C10 C11 C12 C7 -1.2(10)
C8 C7 C12 C11 1.3(9)
Si1 C7 C12 C11 180.0(5)
O1 Si1 C13 C14 -128.1(5)
C7 Si1 C13 C14 -9.5(5)
C19 Si1 C13 C14 114.0(5)
O1 Si1 C13 C18 50.5(5)
C7 Si1 C13 C18 169.2(4)
C19 Si1 C13 C18 -67.3(5)
C18 C13 C14 C15 -0.5(9)
Si1 C13 C14 C15 178.2(5)
C13 C14 C15 C16 1.6(11)
C14 C15 C16 C17 -1.3(12)
C15 C16 C17 C18 0.0(11)
C16 C17 C18 C13 1.1(10)
C14 C13 C18 C17 -0.8(9)
Si1 C13 C18 C17 -179.5(5)
O1 Si1 C19 C20 53.5(4)
C7 Si1 C19 C20 -65.2(4)
C13 Si1 C19 C20 170.3(4)
O1 Si1 C19 C24 -126.4(4)
C7 Si1 C19 C24 115.0(4)
C13 Si1 C19 C24 -9.6(5)
C24 C19 C20 C21 0.1(8)
Si1 C19 C20 C21 -179.8(4)
C19 C20 C21 C22 0.2(8)
C20 C21 C22 C23 -1.1(8)
C21 C22 C23 C24 1.5(8)
C22 C23 C24 C19 -1.2(8)
C20 C19 C24 C23 0.3(8)
Si1 C19 C24 C23 -179.8(4)
C43 N1 C41 C42 -52.5(6)
C45 N1 C41 C42 -173.0(5)
C47 N1 C41 C42 65.8(6)
C45 N1 C43 C44 65.6(7)
C41 N1 C43 C44 -51.7(6)
C47 N1 C43 C44 -173.2(5)
C43 N1 C45 C46 65.2(7)
C41 N1 C45 C46 -174.4(6)
C47 N1 C45 C46 -53.1(7)
C43 N1 C47 C48 -176.6(5)
C45 N1 C47 C48 -55.5(7)
C41 N1 C47 C48 62.4(6)
